data_4064377
loop_
_publ_author_name
'Topf, Christoph'
'Hirtenlehner, Christa'
'Zabel, Manfred'
'List, Manuela'
'Fleck, Michel'
'Monkowius, Uwe'

_publ_section_title
;
 Synthesis and Characterization of Silver(I), Gold(I), and Gold(III)
 Complexes Bearing Amino-Functionalized N-Heterocyclic Carbenes
;
_journal_issue 10
_journal_name_full Organometallics
_journal_page_first 2755
_journal_paper_doi 10.1021/om2000713
_journal_volume 30
_journal_year 2011
_chemical_compound_source 'see text'
_chemical_formula_moiety 'C12 H24 Au Br2 Cl N3, Cl'
_chemical_formula_sum 'C12 H24 Au Br2 Cl2 N3'
_chemical_formula_weight 638.01
_chemical_name_systematic ?
_space_group_IT_number 15
_symmetry_cell_setting monoclinic
_symmetry_Int_Tables_number 15
_symmetry_space_group_name_Hall '-C 2yc'
_symmetry_space_group_name_H-M 'C 1 2/c 1'
_atom_sites_solution_hydrogens geom
_atom_sites_solution_primary direct
_atom_sites_solution_secondary difmap
_cell_angle_alpha 90
_cell_angle_beta 98.071(14)
_cell_angle_gamma 90
_cell_formula_units_Z 8
_cell_length_a 10.6554(11)
_cell_length_b 26.780(3)
_cell_length_c 13.8517(17)
_cell_measurement_reflns_used 8000
_cell_measurement_temperature 297
_cell_measurement_theta_max 26.88
_cell_measurement_theta_min 2.07
_cell_volume 3913.5(8)
_computing_cell_refinement 'STOE (1998)'
_computing_data_collection 'STOE (1998)'
_computing_data_reduction 'STOE (1998)'
_computing_molecular_graphics 'PLATON (Spek, 1990)'
_computing_publication_material 'PLATON (Spek, 2003)'
_computing_structure_refinement 'SHELXL-97 (Sheldrick, 1997)'
_computing_structure_solution 'SIR-97 (Altomare, 1999)'
_diffrn_ambient_temperature 297(1)
_diffrn_measured_fraction_theta_full 0.974
_diffrn_measured_fraction_theta_max 0.974
_diffrn_measurement_device_type 'STOE-IPDS diffractometer'
_diffrn_measurement_method rotation
_diffrn_radiation_monochromator graphite
_diffrn_radiation_source 'fine-focus sealed tube'
_diffrn_radiation_type 'Mo K\a'
_diffrn_radiation_wavelength 0.71073
_diffrn_reflns_av_R_equivalents 0.0746
_diffrn_reflns_av_sigmaI/netI 0.0659
_diffrn_reflns_limit_h_max 13
_diffrn_reflns_limit_h_min -13
_diffrn_reflns_limit_k_max 33
_diffrn_reflns_limit_k_min -33
_diffrn_reflns_limit_l_max 17
_diffrn_reflns_limit_l_min -17
_diffrn_reflns_number 18322
_diffrn_reflns_reduction_process
;
;
_diffrn_reflns_theta_full 26.88
_diffrn_reflns_theta_max 26.88
_diffrn_reflns_theta_min 2.07
_diffrn_standards_decay_% 0
_diffrn_standards_number 0
_exptl_absorpt_coefficient_mu 11.870
_exptl_absorpt_correction_T_max 0.2738
_exptl_absorpt_correction_T_min 0.0738
_exptl_absorpt_correction_type analytical
_exptl_absorpt_process_details 'analytical from crystal shape (X-SHAPE, X-RED. STOE, 1996)'
_exptl_crystal_colour yellow
_exptl_crystal_density_diffrn 2.166
_exptl_crystal_density_method 'Not Measured'
_exptl_crystal_description rod
_exptl_crystal_F_000 2400
_exptl_crystal_size_max 0.420
_exptl_crystal_size_mid 0.160
_exptl_crystal_size_min 0.080
_refine_diff_density_max 2.801
_refine_diff_density_min -0.817
_refine_diff_density_rms 0.235
_refine_ls_extinction_method none
_refine_ls_goodness_of_fit_ref 0.927
_refine_ls_hydrogen_treatment refU
_refine_ls_matrix_type full
_refine_ls_number_parameters 185
_refine_ls_number_reflns 4126
_refine_ls_number_restraints 1
_refine_ls_restrained_S_all 0.927
_refine_ls_R_factor_all 0.0740
_refine_ls_R_factor_gt 0.0482
_refine_ls_shift/su_max 0.000
_refine_ls_shift/su_mean 0.000
_refine_ls_structure_factor_coef Fsqd
_refine_ls_weighting_details 'calc w=1/[\s^2^(Fo^2^)+(0.0823P)^2^]         where P=(Fo^2^+2Fc^2^)/3'
_refine_ls_weighting_scheme calc
_refine_ls_wR_factor_gt 0.1254
_refine_ls_wR_factor_ref 0.1347
_reflns_number_gt 2794
_reflns_number_total 4126
_reflns_threshold_expression I>2\s(I)
_cod_data_source_file om2000713_si_002.cif
_cod_data_source_block i074_complex4bHCl
_cod_depositor_comments
;
The following automatic conversions were performed:

'_symmetry_cell_setting' value 'Monoclinic' changed to 'monoclinic'
according to /home/saulius/struct/CIF-dictionaries/cif_core.dic
dictionary named 'cif_core.dic' version 2.4.1 from 2010-06-29.

Automatic conversion script
Id: cif_fix_values 1715 2011-07-08 13:25:40Z adriana 
;
_cod_original_sg_symbol_H-M 'C 2/c'
_cod_database_code 4064377

loop_
_symmetry_equiv_pos_site_id
_symmetry_equiv_pos_as_xyz
1 x,y,z
2 -x,y,1/2-z
3 -x,-y,-z
4 x,-y,1/2+z
5 1/2+x,1/2+y,z
6 1/2-x,1/2+y,1/2-z
7 1/2-x,1/2-y,-z
8 1/2+x,1/2-y,1/2+z

loop_
_atom_site_aniso_label
_atom_site_aniso_U_11
_atom_site_aniso_U_22
_atom_site_aniso_U_33
_atom_site_aniso_U_23
_atom_site_aniso_U_13
_atom_site_aniso_U_12
Au1 0.0397(2) 0.0548(3) 0.0430(2) -0.0032(2) 0.0084(1) 0.0001(2)
Br1 0.0777(9) 0.0701(8) 0.0652(7) 0.0071(6) 0.0220(6) -0.0074(7)
Br2 0.1158(13) 0.0641(8) 0.0676(8) 0.0082(6) 0.0315(8) 0.0210(8)
Cl1 0.0532(14) 0.0406(12) 0.0282(10) -0.0056(9) 0.0176(9) 0.0087(10)
N1 0.041(5) 0.055(5) 0.041(4) -0.011(4) 0.008(3) -0.003(4)
N2 0.037(5) 0.047(5) 0.047(4) 0.004(4) 0.007(3) 0.004(4)
N3 0.040(4) 0.053(5) 0.040(4) 0.001(4) 0.006(3) 0.006(4)
C1 0.040(6) 0.046(6) 0.048(5) -0.002(4) 0.014(4) 0.001(4)
C2 0.046(7) 0.094(10) 0.066(7) -0.017(7) 0.008(5) -0.009(6)
C3 0.049(7) 0.060(7) 0.060(7) -0.009(5) 0.018(5) -0.008(5)
C4 0.049(7) 0.052(6) 0.065(7) -0.010(5) 0.016(5) 0.005(5)
C5 0.038(6) 0.066(7) 0.050(6) 0.007(5) 0.002(4) -0.003(5)
C6 0.038(5) 0.058(6) 0.051(5) -0.006(5) 0.005(4) 0.004(5)
C7 0.056(7) 0.046(6) 0.055(6) 0.001(5) 0.010(5) 0.004(5)
C8 0.087(10) 0.063(8) 0.063(7) -0.003(6) 0.023(7) -0.004(7)
C9 0.068(8) 0.083(9) 0.048(6) 0.005(6) -0.004(6) 0.003(7)
C10 0.032(5) 0.079(8) 0.051(6) -0.006(6) 0.005(4) 0.001(5)
C11 0.056(8) 0.104(11) 0.058(7) 0.013(7) -0.005(6) 0.008(7)
C12 0.045(7) 0.099(10) 0.071(8) -0.007(7) 0.005(6) -0.024(7)
Cl2 0.0465(15) 0.0503(14) 0.0522(14) -0.0005(11) 0.0106(11) 0.0072(11)

loop_
_atom_site_label
_atom_site_type_symbol
_atom_site_thermal_displace_type
_atom_site_fract_x
_atom_site_fract_y
_atom_site_fract_z
_atom_site_occupancy
_atom_site_U_iso_or_equiv
_atom_site_calc_flag
_atom_site_refinement_flags
Au1 Au Uani 0.16640(4) 0.11090(2) -0.08182(3) 1.000 0.0456(1) . .
Br1 Br Uani 0.17727(14) 0.18291(5) -0.18460(9) 1.000 0.0699(5) . .
Br2 Br Uani 0.16078(17) 0.04418(5) 0.03578(10) 1.000 0.0807(6) . .
Cl1 Cl Uani 0.2144(2) 0.05473(8) -0.20622(14) 1.000 0.0395(7) . .
N1 N Uani 0.1869(8) 0.1799(3) 0.0905(6) 1.000 0.046(3) . .
N2 N Uani -0.0055(8) 0.1729(3) 0.0218(6) 1.000 0.044(3) . .
N3 N Uani -0.2841(8) 0.1109(3) 0.0254(6) 1.000 0.044(3) . .
C1 C Uani 0.1139(9) 0.1590(4) 0.0176(7) 1.000 0.044(3) . .
C2 C Uani 0.3264(11) 0.1756(6) 0.1104(9) 1.000 0.069(5) . .
C3 C Uani 0.1154(11) 0.2085(4) 0.1417(8) 1.000 0.055(4) . .
C4 C Uani -0.0059(11) 0.2053(4) 0.0991(8) 1.000 0.055(4) . .
C5 C Uani -0.1161(10) 0.1598(4) -0.0508(7) 1.000 0.052(4) . .
C6 C Uani -0.1774(10) 0.1098(4) -0.0337(8) 1.000 0.049(3) . .
C7 C Uani -0.2673(11) 0.0746(4) 0.1094(8) 1.000 0.052(4) . .
C8 C Uani -0.3792(14) 0.0730(5) 0.1647(9) 1.000 0.070(5) . .
C9 C Uani -0.1504(13) 0.0884(5) 0.1794(8) 1.000 0.068(4) . .
C10 C Uani -0.4126(10) 0.1065(5) -0.0392(8) 1.000 0.054(4) . .
C11 C Uani -0.4288(13) 0.1489(6) -0.1137(9) 1.000 0.074(5) . .
C12 C Uani -0.4306(12) 0.0552(6) -0.0863(10) 1.000 0.072(5) . .
Cl2 Cl Uani -0.1670(3) 0.28645(10) -0.12592(18) 1.000 0.0493(8) . .
H2A H Uiso 0.35030 0.14120 0.10590 1.000 0.0820 calc R
H2B H Uiso 0.36380 0.19490 0.06350 1.000 0.0820 calc R
H2C H Uiso 0.35560 0.18780 0.17480 1.000 0.0820 calc R
H3 H Uiso 0.14490 0.22710 0.19690 1.000 0.0660 calc R
H3N H Uiso -0.286(11) 0.1432(18) 0.055(7) 1.000 0.0530 . .
H4 H Uiso -0.07560 0.22160 0.11790 1.000 0.0650 calc R
H5A H Uiso -0.08940 0.15930 -0.11500 1.000 0.0620 calc R
H5B H Uiso -0.17940 0.18580 -0.05100 1.000 0.0620 calc R
H6A H Uiso -0.20830 0.09520 -0.09660 1.000 0.0590 calc R
H6B H Uiso -0.11230 0.08780 -0.00160 1.000 0.0590 calc R
H7 H Uiso -0.25500 0.04110 0.08360 1.000 0.0620 calc R
H8A H Uiso -0.38990 0.10510 0.19330 1.000 0.0840 calc R
H8B H Uiso -0.36470 0.04830 0.21520 1.000 0.0840 calc R
H8C H Uiso -0.45420 0.06460 0.12090 1.000 0.0840 calc R
H9A H Uiso -0.13680 0.06400 0.23070 1.000 0.0810 calc R
H9B H Uiso -0.16190 0.12070 0.20690 1.000 0.0810 calc R
H9C H Uiso -0.07810 0.08910 0.14510 1.000 0.0810 calc R
H10 H Uiso -0.47830 0.11060 0.00310 1.000 0.0650 calc R
H11A H Uiso -0.51260 0.14770 -0.14960 1.000 0.0890 calc R
H11B H Uiso -0.36750 0.14540 -0.15780 1.000 0.0890 calc R
H11C H Uiso -0.41660 0.18040 -0.08040 1.000 0.0890 calc R
H12A H Uiso -0.36890 0.05030 -0.12970 1.000 0.0870 calc R
H12B H Uiso -0.51420 0.05290 -0.12230 1.000 0.0870 calc R
H12C H Uiso -0.42020 0.02990 -0.03660 1.000 0.0870 calc R

loop_
_atom_type_symbol
_atom_type_description
_atom_type_scat_dispersion_real
_atom_type_scat_dispersion_imag
_atom_type_scat_source
N N 0.0061 0.0033 'International Tables Vol C Tables 4.2.6.8 and 6.1.1.4'
Cl Cl 0.1484 0.1585 'International Tables Vol C Tables 4.2.6.8 and 6.1.1.4'
Br Br -0.2901 2.4595 'International Tables Vol C Tables 4.2.6.8 and 6.1.1.4'
Au Au -2.0133 8.8022 'International Tables Vol C Tables 4.2.6.8 and 6.1.1.4'
H H 0.0000 0.0000 'International Tables Vol C Tables 4.2.6.8 and 6.1.1.4'
C C 0.0033 0.0016 'International Tables Vol C Tables 4.2.6.8 and 6.1.1.4'

loop_
_exptl_crystal_face_index_h_
_exptl_crystal_face_index_k
_exptl_crystal_face_index_l
_exptl_crystal_face_perp_dist
13 -13 4 0.0739
-5 -14 -6 0.1027
8 3 -2 0.0916
5 14 4 0.1333
-10 3 0 0.0345
-9 14 -7 0.0936
10 -3 0 0.0763
-5 -15 -1 0.0898
-15 2 5 0.0694
-2 6 -1 0.0878
1 -12 -3 0.1373

loop_
_geom_angle_atom_site_label_1
_geom_angle_atom_site_label_2
_geom_angle_atom_site_label_3
_geom_angle
_geom_angle_publ_flag
Br1 Au1 Br2 174.10(5) yes
Br1 Au1 Cl1 92.56(6) yes
Br1 Au1 C1 86.2(3) yes
Br2 Au1 Cl1 92.77(6) yes
Br2 Au1 C1 88.7(3) yes
Cl1 Au1 C1 176.0(3) yes
C1 N1 C2 125.7(9) yes
C1 N1 C3 109.2(9) yes
C2 N1 C3 125.0(9) yes
C1 N2 C4 108.4(9) yes
C1 N2 C5 125.3(8) yes
C4 N2 C5 126.0(9) yes
C6 N3 C7 113.2(8) yes
C6 N3 C10 111.5(8) yes
C7 N3 C10 113.6(8) yes
C10 N3 H3N 104(7) no
C7 N3 H3N 105(5) no
C6 N3 H3N 108(7) no
N1 C1 N2 108.3(9) yes
Au1 C1 N2 124.3(7) yes
Au1 C1 N1 127.3(7) yes
N1 C3 C4 108.2(10) yes
N2 C4 C3 105.9(10) yes
N2 C5 C6 114.9(8) yes
N3 C6 C5 116.4(9) yes
C8 C7 C9 108.7(10) no
N3 C7 C8 113.2(9) yes
N3 C7 C9 109.6(9) yes
N3 C10 C11 110.2(10) yes
N3 C10 C12 111.6(10) yes
C11 C10 C12 112.7(10) no
N1 C2 H2A 109.00 no
N1 C2 H2B 110.00 no
N1 C2 H2C 109.00 no
H2A C2 H2B 109.00 no
H2A C2 H2C 109.00 no
H2B C2 H2C 110.00 no
N1 C3 H3 126.00 no
C4 C3 H3 126.00 no
N2 C4 H4 127.00 no
C3 C4 H4 127.00 no
N2 C5 H5A 109.00 no
N2 C5 H5B 109.00 no
C6 C5 H5A 109.00 no
C6 C5 H5B 109.00 no
H5A C5 H5B 107.00 no
N3 C6 H6A 108.00 no
N3 C6 H6B 108.00 no
C5 C6 H6A 108.00 no
C5 C6 H6B 108.00 no
H6A C6 H6B 107.00 no
N3 C7 H7 108.00 no
C8 C7 H7 108.00 no
C9 C7 H7 108.00 no
C7 C8 H8A 109.00 no
C7 C8 H8B 109.00 no
C7 C8 H8C 109.00 no
H8A C8 H8B 109.00 no
H8A C8 H8C 110.00 no
H8B C8 H8C 110.00 no
C7 C9 H9A 109.00 no
C7 C9 H9B 110.00 no
C7 C9 H9C 109.00 no
H9A C9 H9B 109.00 no
H9A C9 H9C 109.00 no
H9B C9 H9C 110.00 no
N3 C10 H10 107.00 no
C11 C10 H10 107.00 no
C12 C10 H10 107.00 no
C10 C11 H11A 109.00 no
C10 C11 H11B 110.00 no
C10 C11 H11C 109.00 no
H11A C11 H11B 110.00 no
H11A C11 H11C 109.00 no
H11B C11 H11C 109.00 no
C10 C12 H12A 110.00 no
C10 C12 H12B 109.00 no
C10 C12 H12C 110.00 no
H12A C12 H12B 109.00 no
H12A C12 H12C 109.00 no
H12B C12 H12C 109.00 no

loop_
_geom_bond_atom_site_label_1
_geom_bond_atom_site_label_2
_geom_bond_distance
_geom_bond_publ_flag
Au1 Br1 2.4094(14) yes
Au1 Br2 2.4243(15) yes
Au1 Cl1 2.396(2) yes
Au1 C1 2.021(10) yes
N1 C1 1.311(13) yes
N1 C2 1.478(15) yes
N1 C3 1.350(14) yes
N2 C1 1.335(13) yes
N2 C4 1.379(14) yes
N2 C5 1.480(13) yes
N3 C6 1.492(14) yes
N3 C7 1.507(14) yes
N3 C10 1.531(14) yes
N3 H3N 0.96(6) no
C3 C4 1.346(16) no
C5 C6 1.523(15) no
C7 C8 1.506(18) no
C7 C9 1.513(17) no
C10 C11 1.528(19) no
C10 C12 1.52(2) no
C2 H2A 0.9600 no
C2 H2B 0.9600 no
C2 H2C 0.9600 no
C3 H3 0.9300 no
C4 H4 0.9300 no
C5 H5A 0.9700 no
C5 H5B 0.9700 no
C6 H6A 0.9700 no
C6 H6B 0.9700 no
C7 H7 0.9800 no
C8 H8A 0.9600 no
C8 H8B 0.9600 no
C8 H8C 0.9600 no
C9 H9A 0.9600 no
C9 H9B 0.9600 no
C9 H9C 0.9600 no
C10 H10 0.9800 no
C11 H11A 0.9600 no
C11 H11B 0.9600 no
C11 H11C 0.9600 no
C12 H12A 0.9600 no
C12 H12B 0.9600 no
C12 H12C 0.9600 no

loop_
_geom_contact_atom_site_label_1
_geom_contact_atom_site_label_2
_geom_contact_distance
_geom_contact_site_symmetry_2
_geom_contact_publ_flag
Au1 C6 3.815(11) . no
Au1 H2A 3.1400 . no
Au1 H2B 3.5100 . no
Au1 H5A 2.9900 . no
Au1 H6B 3.3700 . no
Br1 Cl1 3.473(3) . no
Br1 C1 3.040(10) . no
Br1 C3 3.650(11) 7_555 no
Br1 C5 3.684(10) 2_554 no
Br2 Cl1 3.490(2) . no
Br2 C1 3.120(11) . no
Br1 H3 3.0900 7_555 no
Br1 H5A 2.8700 2_554 no
Br1 H5A 3.1900 . no
Br2 H6B 3.1100 . no
Br2 H7 3.0700 3_555 no
Cl1 Br1 3.473(3) . no
Cl1 Br2 3.490(2) . no
Cl2 N3 3.158(9) 7_455 no
Cl2 C5 3.567(11) . no
Cl2 C4 3.564(12) 7_455 no
Cl1 H12B 2.9600 1_655 no
Cl1 H7 3.0700 3_555 no
Cl1 H6A 2.9300 2_554 no
Cl1 H12A 2.9900 2_554 no
Cl2 H4 2.7700 7_455 no
Cl2 H8A 3.1400 7_455 no
Cl2 H3N 2.21(7) 7_455 no
Cl2 H5B 2.9000 . no
Cl2 H3 2.9600 8_454 no
Cl2 H11C 3.0100 7_455 no
Cl2 H2C 2.8900 8_454 no
N3 Cl2 3.158(9) 7_455 no
C1 Br1 3.040(10) . no
C1 Br2 3.120(11) . no
C3 Br1 3.650(11) 7_555 no
C4 Cl2 3.564(12) 7_455 no
C5 C11 3.336(18) . no
C5 Cl2 3.567(11) . no
C5 Br1 3.684(10) 2_554 no
C6 Au1 3.815(11) . no
C8 C12 3.476(19) . no
C9 C9 3.513(19) 2_555 no
C11 C5 3.336(18) . no
C12 C8 3.476(19) . no
C1 H6B 3.0600 . no
C5 H11B 2.9000 . no
C6 H12A 2.7800 . no
C6 H9C 2.6100 . no
C6 H11B 2.6400 . no
C7 H12C 2.6900 . no
C8 H12C 2.9900 . no
C8 H10 2.5400 . no
C9 H6B 2.6000 . no
C10 H8C 2.5800 . no
C11 H6A 2.7400 . no
C11 H5B 2.8500 . no
C12 H8C 2.9300 . no
C12 H6A 2.6200 . no
C12 H7 2.8200 . no
H2A Au1 3.1400 . no
H2B Au1 3.5100 . no
H2C H3 2.5400 . no
H2C Cl2 2.8900 8_555 no
H3 H2C 2.5400 . no
H3 Br1 3.0900 7_555 no
H3 Cl2 2.9600 8_555 no
H3N H5B 2.2800 . no
H3N H8A 2.5600 . no
H3N H9B 2.4000 . no
H3N H11C 2.3900 . no
H3N Cl2 2.21(7) 7_455 no
H4 Cl2 2.7700 7_455 no
H5A Au1 2.9900 . no
H5A Br1 3.1900 . no
H5A Br1 2.8700 2_554 no
H5B H11B 2.5600 . no
H5B H11C 2.5100 . no
H5B C11 2.8500 . no
H5B H3N 2.2800 . no
H5B Cl2 2.9000 . no
H6A C11 2.7400 . no
H6A C12 2.6200 . no
H6A H11B 2.2400 . no
H6A H12A 2.0900 . no
H6A Cl1 2.9300 2_554 no
H6B Br2 3.1100 . no
H6B C1 3.0600 . no
H6B H7 2.4000 . no
H6B H9C 2.0100 . no
H6B C9 2.6000 . no
H6B Au1 3.3700 . no
H7 Br2 3.0700 3_555 no
H7 Cl1 3.0700 3_555 no
H7 C12 2.8200 . no
H7 H6B 2.4000 . no
H7 H12C 2.2700 . no
H8A H3N 2.5600 . no
H8A H9B 2.4500 . no
H8A Cl2 3.1400 7_455 no
H8B H9A 2.4400 . no
H8C C12 2.9300 . no
H8C H10 2.0300 . no
H8C C10 2.5800 . no
H8C H12C 2.4400 . no
H9A H8B 2.4400 . no
H9B H3N 2.4000 . no
H9B H8A 2.4500 . no
H9C C6 2.6100 . no
H9C H6B 2.0100 . no
H10 C8 2.5400 . no
H10 H8C 2.0300 . no
H11A H12B 2.5700 . no
H11B C5 2.9000 . no
H11B C6 2.6400 . no
H11B H5B 2.5600 . no
H11B H12A 2.5800 . no
H11B H6A 2.2400 . no
H11C H5B 2.5100 . no
H11C H3N 2.3900 . no
H11C Cl2 3.0100 7_455 no
H12A H6A 2.0900 . no
H12A C6 2.7800 . no
H12A Cl1 2.9900 2_554 no
H12A H11B 2.5800 . no
H12B Cl1 2.9600 1_455 no
H12B H11A 2.5700 . no
H12C C7 2.6900 . no
H12C C8 2.9900 . no
H12C H7 2.2700 . no
H12C H8C 2.4400 . no

loop_
_geom_hbond_atom_site_label_D
_geom_hbond_atom_site_label_H
_geom_hbond_atom_site_label_A
_geom_hbond_distance_DH
_geom_hbond_distance_HA
_geom_hbond_distance_DA
_geom_hbond_angle_DHA
_geom_hbond_site_symmetry_A
_geom_hbond_publ_flag
N3 H3N Cl2 0.96(6) 2.21(7) 3.158(9) 168(10) 7_455 yes
C4 H4 Cl2 0.9300 2.7700 3.564(12) 144.00 7_455 yes
C5 H5A Br1 0.9700 2.8700 3.684(10) 142.00 2_554 yes

loop_
_geom_torsion_atom_site_label_1
_geom_torsion_atom_site_label_2
_geom_torsion_atom_site_label_3
_geom_torsion_atom_site_label_4
_geom_torsion
_geom_torsion_publ_flag
Br1 Au1 C1 N1 -95.9(9) no
Br2 Au1 C1 N1 81.3(9) no
Br1 Au1 C1 N2 87.6(8) no
Br2 Au1 C1 N2 -95.3(8) no
C2 N1 C1 Au1 5.3(15) no
C3 N1 C1 Au1 -178.2(8) no
C2 N1 C1 N2 -177.7(10) no
C3 N1 C1 N2 -1.3(12) no
C1 N1 C3 C4 -0.1(12) no
C2 N1 C3 C4 176.4(10) no
C4 N2 C1 Au1 179.2(7) no
C5 N2 C1 N1 176.2(9) no
C5 N2 C1 Au1 -6.8(14) no
C4 N2 C1 N1 2.1(11) no
C1 N2 C5 C6 86.2(12) no
C1 N2 C4 C3 -2.1(12) no
C5 N2 C4 C3 -176.1(9) no
C4 N2 C5 C6 -100.8(12) no
C7 N3 C10 C12 -61.6(12) no
C6 N3 C10 C11 -58.3(12) no
C7 N3 C6 C5 -127.8(9) no
C10 N3 C6 C5 102.6(10) no
C6 N3 C7 C8 -175.8(9) no
C10 N3 C7 C8 -47.4(12) no
C6 N3 C7 C9 62.7(11) no
C10 N3 C7 C9 -168.9(9) no
C7 N3 C10 C11 172.4(9) no
C6 N3 C10 C12 67.7(11) no
N1 C3 C4 N2 1.3(12) no
N2 C5 C6 N3 92.2(11) no
